data_4070490
loop_
_publ_author_name
'van der Vlugt, Jarl Ivar'
'Siegler, Maxime A.'
'Janssen, Mich\`ele'
'Vogt, Dieter'
'Spek, Anthony L.'

_publ_section_title
;
 A Cationic AgI(PNPtBu) Species Acting as PNP Transfer Agent: Facile
 Synthesis of Pd(PNPtBu)(alkyl) Complexes and Their Reactivity Compared to
 PCPtBuAnalogues
;
_journal_issue 24
_journal_name_full Organometallics
_journal_page_first 7025
_journal_paper_doi 10.1021/om900862w
_journal_volume 28
_journal_year 2009
_chemical_formula_moiety 'C46 H86 Au2 N2 P4, 2(B F4)'
_chemical_formula_sum 'C46 H86 Au2 B2 F8 N2 P4'
_chemical_formula_weight 1358.60
_chemical_name_systematic
; 
 ? 
;
_space_group_IT_number 14
_symmetry_cell_setting monoclinic
_symmetry_space_group_name_Hall '-P 2ybc'
_symmetry_space_group_name_H-M 'P 1 21/c 1'
_atom_sites_solution_hydrogens difmap
_atom_sites_solution_primary heavy
_atom_sites_solution_secondary difmap
_audit_creation_method SHELXL-97
_cell_angle_alpha 90.00
_cell_angle_beta 112.254(2)
_cell_angle_gamma 90.00
_cell_formula_units_Z 2
_cell_length_a 13.7230(4)
_cell_length_b 14.4624(6)
_cell_length_c 14.6730(4)
_cell_measurement_reflns_used 18348
_cell_measurement_temperature 150(2)
_cell_measurement_theta_max 27.50
_cell_measurement_theta_min 1.60
_cell_volume 2695.20(16)
_computing_cell_refinement 'PEAKREF (Schreurs, 2005)'
_computing_data_collection 'COLLECT (Nonius, 1999)'
_computing_data_reduction 'EVALCCD (Duisenberg et al., 2003)'
_computing_molecular_graphics 'PLATON (Spek, 2003)'
_computing_publication_material 'PLATON (Spek, 2003)'
_computing_structure_refinement 'SHELXL-97 (Sheldrick, 2008)'
_computing_structure_solution 'DIRDIF08 (Beurskens et al., 2008)'
_diffrn_ambient_temperature 150(2)
_diffrn_measured_fraction_theta_full 1.000
_diffrn_measured_fraction_theta_max 1.000
_diffrn_measurement_device_type 'Nonius KappaCCD diffractometer'
_diffrn_measurement_method '\f and \w scans'
_diffrn_radiation_monochromator graphite
_diffrn_radiation_source 'rotating anode'
_diffrn_radiation_wavelength 0.71073
_diffrn_reflns_av_R_equivalents 0.0356
_diffrn_reflns_av_sigmaI/netI 0.0251
_diffrn_reflns_limit_h_max 17
_diffrn_reflns_limit_h_min -17
_diffrn_reflns_limit_k_max 18
_diffrn_reflns_limit_k_min -18
_diffrn_reflns_limit_l_max 18
_diffrn_reflns_limit_l_min -18
_diffrn_reflns_number 39614
_diffrn_reflns_theta_full 26.50
_diffrn_reflns_theta_max 26.50
_diffrn_reflns_theta_min 1.60
_exptl_absorpt_coefficient_mu 5.616
_exptl_absorpt_correction_T_max 0.680
_exptl_absorpt_correction_T_min 0.333
_exptl_absorpt_correction_type multi-scan
_exptl_absorpt_process_details '(SADABS; Sheldrick, 2006)'
_exptl_crystal_colour colorless
_exptl_crystal_density_diffrn 1.674
_exptl_crystal_density_method 'not measured'
_exptl_crystal_description block
_exptl_crystal_F_000 1352
_exptl_crystal_size_max 0.13
_exptl_crystal_size_mid 0.09
_exptl_crystal_size_min 0.07
_refine_diff_density_max 0.867
_refine_diff_density_min -0.552
_refine_diff_density_rms 0.098
_refine_ls_extinction_method none
_refine_ls_goodness_of_fit_ref 1.057
_refine_ls_hydrogen_treatment constr
_refine_ls_matrix_type full
_refine_ls_number_parameters 301
_refine_ls_number_reflns 5573
_refine_ls_number_restraints 0
_refine_ls_restrained_S_all 1.057
_refine_ls_R_factor_all 0.0334
_refine_ls_R_factor_gt 0.0210
_refine_ls_shift/su_max 0.004
_refine_ls_shift/su_mean 0.000
_refine_ls_structure_factor_coef Fsqd
_refine_ls_weighting_details 'calc w=1/[\s^2^(Fo^2^)+(0.0115P)^2^+3.9898P] where P=(Fo^2^+2Fc^2^)/3'
_refine_ls_weighting_scheme calc
_refine_ls_wR_factor_gt 0.0373
_refine_ls_wR_factor_ref 0.0402
_reflns_number_gt 4669
_reflns_number_total 5573
_reflns_threshold_expression I>2\s(I)
_cod_data_source_file om900862w_si_002.cif
_cod_data_source_block Comp-2
_cod_original_sg_symbol_H-M 'P 21/c'
_cod_database_code 4070490

loop_
_symmetry_equiv_pos_as_xyz
'x, y, z'
'-x, y+1/2, -z+1/2'
'-x, -y, -z'
'x, -y-1/2, z-1/2'

loop_
_atom_site_label
_atom_site_type_symbol
_atom_site_fract_x
_atom_site_fract_y
_atom_site_fract_z
_atom_site_U_iso_or_equiv
_atom_site_adp_type
_atom_site_occupancy
_atom_site_symmetry_multiplicity
_atom_site_calc_flag
_atom_site_refinement_flags
Au1 Au -0.214522(9) 0.546706(8) 0.280392(8) 0.01600(4) Uani 1 1 d .
P1 P -0.16772(6) 0.43708(5) 0.18949(5) 0.01441(16) Uani 1 1 d .
P2 P 0.27861(6) 0.34261(5) 0.64236(5) 0.01525(16) Uani 1 1 d .
C1 C -0.0781(2) 0.32915(19) 0.3643(2) 0.0165(6) Uani 1 1 d .
C2 C -0.1383(2) 0.3502(2) 0.4190(2) 0.0185(6) Uani 1 1 d .
H2 H -0.2109 0.3644 0.3869 0.022 Uiso 1 1 calc R
C3 C -0.0920(2) 0.3502(2) 0.5201(2) 0.0197(6) Uani 1 1 d .
H3 H -0.1316 0.3655 0.5589 0.024 Uiso 1 1 calc R
C4 C 0.0135(2) 0.32754(19) 0.5639(2) 0.0185(6) Uani 1 1 d .
H4 H 0.0478 0.3268 0.6336 0.022 Uiso 1 1 calc R
C5 C 0.0682(2) 0.30605(19) 0.5047(2) 0.0164(6) Uani 1 1 d .
C6 C -0.1277(2) 0.3257(2) 0.2533(2) 0.0178(6) Uani 1 1 d .
H6A H -0.1905 0.2853 0.2343 0.021 Uiso 1 1 calc R
H6B H -0.0771 0.2960 0.2291 0.021 Uiso 1 1 calc R
C7 C -0.0522(2) 0.4804(2) 0.1649(2) 0.0179(6) Uani 1 1 d .
C8 C 0.0399(2) 0.4775(2) 0.2653(2) 0.0245(7) Uani 1 1 d .
H8A H 0.0572 0.4130 0.2855 0.037 Uiso 1 1 calc R
H8B H 0.0199 0.5097 0.3143 0.037 Uiso 1 1 calc R
H8C H 0.1014 0.5078 0.2600 0.037 Uiso 1 1 calc R
C9 C -0.0241(3) 0.4214(2) 0.0922(2) 0.0255(7) Uani 1 1 d .
H9A H 0.0431 0.4424 0.0906 0.038 Uiso 1 1 calc R
H9B H -0.0794 0.4274 0.0264 0.038 Uiso 1 1 calc R
H9C H -0.0179 0.3565 0.1130 0.038 Uiso 1 1 calc R
C10 C -0.0701(3) 0.5806(2) 0.1296(2) 0.0272(8) Uani 1 1 d .
H10A H -0.0057 0.6050 0.1246 0.041 Uiso 1 1 calc R
H10B H -0.0883 0.6179 0.1767 0.041 Uiso 1 1 calc R
H10C H -0.1278 0.5833 0.0649 0.041 Uiso 1 1 calc R
C11 C -0.2850(2) 0.4073(2) 0.0770(2) 0.0190(6) Uani 1 1 d .
C12 C -0.2689(2) 0.3205(2) 0.0251(2) 0.0250(7) Uani 1 1 d .
H12A H -0.3318 0.3095 -0.0343 0.037 Uiso 1 1 calc R
H12B H -0.2569 0.2674 0.0695 0.037 Uiso 1 1 calc R
H12C H -0.2078 0.3290 0.0069 0.037 Uiso 1 1 calc R
C13 C -0.3140(3) 0.4891(2) 0.0054(2) 0.0292(8) Uani 1 1 d .
H13A H -0.2610 0.4956 -0.0239 0.044 Uiso 1 1 calc R
H13B H -0.3163 0.5458 0.0410 0.044 Uiso 1 1 calc R
H13C H -0.3831 0.4781 -0.0466 0.044 Uiso 1 1 calc R
C14 C -0.3760(2) 0.3903(2) 0.1117(2) 0.0275(8) Uani 1 1 d .
H14A H -0.4392 0.3724 0.0554 0.041 Uiso 1 1 calc R
H14B H -0.3902 0.4471 0.1411 0.041 Uiso 1 1 calc R
H14C H -0.3566 0.3407 0.1609 0.041 Uiso 1 1 calc R
C15 C 0.1805(2) 0.2712(2) 0.5476(2) 0.0191(6) Uani 1 1 d .
H15A H 0.2049 0.2629 0.4927 0.023 Uiso 1 1 calc R
H15B H 0.1800 0.2094 0.5763 0.023 Uiso 1 1 calc R
C16 C 0.3547(2) 0.2555(2) 0.7355(2) 0.0206(7) Uani 1 1 d .
C17 C 0.2772(3) 0.2173(2) 0.7795(2) 0.0295(8) Uani 1 1 d .
H17A H 0.2174 0.1883 0.7273 0.044 Uiso 1 1 calc R
H17B H 0.2519 0.2681 0.8090 0.044 Uiso 1 1 calc R
H17C H 0.3130 0.1713 0.8302 0.044 Uiso 1 1 calc R
C18 C 0.4455(2) 0.3030(2) 0.8176(2) 0.0302(8) Uani 1 1 d .
H18A H 0.4794 0.2587 0.8708 0.045 Uiso 1 1 calc R
H18B H 0.4182 0.3553 0.8432 0.045 Uiso 1 1 calc R
H18C H 0.4970 0.3254 0.7913 0.045 Uiso 1 1 calc R
C19 C 0.3968(3) 0.1754(2) 0.6935(2) 0.0321(8) Uani 1 1 d .
H19A H 0.4526 0.1980 0.6727 0.048 Uiso 1 1 calc R
H19B H 0.3396 0.1491 0.6367 0.048 Uiso 1 1 calc R
H19C H 0.4255 0.1277 0.7441 0.048 Uiso 1 1 calc R
C20 C 0.3537(2) 0.4040(2) 0.5778(2) 0.0213(7) Uani 1 1 d .
C21 C 0.4191(3) 0.4814(2) 0.6435(2) 0.0310(8) Uani 1 1 d .
H21A H 0.4719 0.4546 0.7032 0.047 Uiso 1 1 calc R
H21B H 0.3729 0.5227 0.6618 0.047 Uiso 1 1 calc R
H21C H 0.4545 0.5164 0.6078 0.047 Uiso 1 1 calc R
C22 C 0.4254(2) 0.3408(2) 0.5472(2) 0.0273(8) Uani 1 1 d .
H22A H 0.4502 0.3741 0.5020 0.041 Uiso 1 1 calc R
H22B H 0.3861 0.2858 0.5144 0.041 Uiso 1 1 calc R
H22C H 0.4859 0.3221 0.6058 0.041 Uiso 1 1 calc R
C23 C 0.2690(3) 0.4471(2) 0.4865(2) 0.0293(8) Uani 1 1 d .
H23A H 0.3025 0.4884 0.4540 0.044 Uiso 1 1 calc R
H23B H 0.2194 0.4824 0.5064 0.044 Uiso 1 1 calc R
H23C H 0.2311 0.3980 0.4408 0.044 Uiso 1 1 calc R
N1 N 0.02366(19) 0.30763(16) 0.40608(16) 0.0162(5) Uani 1 1 d .
B1 B 0.7238(3) 0.1115(3) 0.2541(3) 0.0325(10) Uani 1 1 d .
F1 F 0.6731(3) 0.0302(2) 0.2429(3) 0.1061(12) Uani 1 1 d .
F2 F 0.66164(18) 0.18375(18) 0.26123(17) 0.0573(7) Uani 1 1 d .
F3 F 0.81333(18) 0.1101(2) 0.33839(16) 0.0662(8) Uani 1 1 d .
F4 F 0.75251(19) 0.12634(15) 0.17555(15) 0.0509(6) Uani 1 1 d .

loop_
_atom_site_aniso_label
_atom_site_aniso_U_11
_atom_site_aniso_U_22
_atom_site_aniso_U_33
_atom_site_aniso_U_23
_atom_site_aniso_U_13
_atom_site_aniso_U_12
Au1 0.01654(6) 0.01700(6) 0.01442(6) -0.00249(5) 0.00581(4) 0.00016(5)
P1 0.0145(4) 0.0160(4) 0.0119(3) 0.0000(3) 0.0040(3) 0.0011(3)
P2 0.0148(4) 0.0173(4) 0.0121(4) -0.0010(3) 0.0033(3) 0.0014(3)
C1 0.0176(15) 0.0121(15) 0.0155(15) 0.0001(11) 0.0016(12) -0.0043(12)
C2 0.0139(15) 0.0191(16) 0.0195(15) 0.0036(13) 0.0030(12) -0.0003(13)
C3 0.0247(17) 0.0177(16) 0.0200(16) 0.0005(13) 0.0121(13) -0.0021(13)
C4 0.0241(17) 0.0159(15) 0.0137(14) -0.0007(12) 0.0052(13) -0.0039(13)
C5 0.0181(15) 0.0106(14) 0.0180(15) -0.0007(12) 0.0040(12) -0.0030(12)
C6 0.0178(16) 0.0172(16) 0.0155(15) 0.0005(12) 0.0031(12) -0.0005(12)
C7 0.0181(15) 0.0194(16) 0.0170(15) -0.0002(12) 0.0077(12) -0.0018(12)
C8 0.0178(16) 0.0316(19) 0.0226(16) -0.0003(14) 0.0060(13) -0.0047(14)
C9 0.0276(18) 0.0280(18) 0.0257(17) 0.0018(14) 0.0155(15) 0.0029(14)
C10 0.0316(19) 0.0225(17) 0.0333(19) 0.0044(14) 0.0187(16) 0.0004(15)
C11 0.0167(16) 0.0221(17) 0.0146(15) 0.0001(12) 0.0019(12) 0.0008(13)
C12 0.0251(18) 0.0282(18) 0.0159(16) -0.0067(13) 0.0014(13) -0.0006(14)
C13 0.0290(19) 0.0307(19) 0.0200(17) 0.0012(14) 0.0003(14) 0.0051(15)
C14 0.0173(17) 0.034(2) 0.0271(18) -0.0046(15) 0.0043(14) -0.0025(14)
C15 0.0219(16) 0.0156(15) 0.0154(15) -0.0045(12) 0.0022(12) 0.0010(13)
C16 0.0173(16) 0.0278(18) 0.0134(15) 0.0036(13) 0.0020(12) 0.0040(14)
C17 0.0322(19) 0.0314(19) 0.0247(17) 0.0103(15) 0.0106(15) 0.0020(16)
C18 0.0208(17) 0.041(2) 0.0208(17) 0.0047(15) -0.0013(14) 0.0021(16)
C19 0.036(2) 0.0279(19) 0.0291(19) 0.0069(15) 0.0085(16) 0.0162(16)
C20 0.0225(17) 0.0268(18) 0.0165(15) -0.0017(13) 0.0096(13) -0.0011(14)
C21 0.033(2) 0.034(2) 0.0325(19) -0.0058(15) 0.0190(16) -0.0128(16)
C22 0.0255(18) 0.038(2) 0.0223(17) 0.0006(15) 0.0130(14) 0.0048(15)
C23 0.0350(19) 0.0315(19) 0.0239(17) 0.0088(15) 0.0138(15) 0.0061(17)
N1 0.0189(13) 0.0135(13) 0.0128(12) -0.0003(10) 0.0022(10) -0.0025(10)
B1 0.022(2) 0.038(2) 0.035(2) 0.0045(18) 0.0090(18) 0.0006(18)
F1 0.082(2) 0.060(2) 0.177(3) 0.018(2) 0.051(2) -0.0334(17)
F2 0.0419(14) 0.0808(18) 0.0510(14) 0.0038(13) 0.0196(11) 0.0269(13)
F3 0.0376(14) 0.123(2) 0.0328(13) -0.0020(14) 0.0069(11) 0.0293(14)
F4 0.0844(18) 0.0394(13) 0.0374(12) 0.0020(10) 0.0328(12) 0.0084(12)

loop_
_atom_type_symbol
_atom_type_description
_atom_type_scat_dispersion_real
_atom_type_scat_dispersion_imag
_atom_type_scat_source
C C 0.0033 0.0016 'International Tables Vol C Tables 4.2.6.8 and 6.1.1.4'
H H 0.0000 0.0000 'International Tables Vol C Tables 4.2.6.8 and 6.1.1.4'
Au Au -2.0133 8.8022 'International Tables Vol C Tables 4.2.6.8 and 6.1.1.4'
B B 0.0013 0.0007 'International Tables Vol C Tables 4.2.6.8 and 6.1.1.4'
F F 0.0171 0.0103 'International Tables Vol C Tables 4.2.6.8 and 6.1.1.4'
N N 0.0061 0.0033 'International Tables Vol C Tables 4.2.6.8 and 6.1.1.4'
P P 0.1023 0.0942 'International Tables Vol C Tables 4.2.6.8 and 6.1.1.4'

loop_
_geom_angle_atom_site_label_1
_geom_angle_atom_site_label_2
_geom_angle_atom_site_label_3
_geom_angle
_geom_angle_site_symmetry_3
P1 Au1 P2 173.91(3) 3_566
C6 P1 C7 106.30(14) .
C6 P1 C11 103.86(13) .
C7 P1 C11 114.74(13) .
C6 P1 Au1 113.66(9) .
C7 P1 Au1 108.88(9) .
C11 P1 Au1 109.44(10) .
C15 P2 C16 102.78(14) .
C15 P2 C20 105.63(14) .
C16 P2 C20 115.51(14) .
C15 P2 Au1 116.85(10) 3_566
C16 P2 Au1 108.63(10) 3_566
C20 P2 Au1 107.70(10) 3_566
N1 C1 C2 122.4(3) .
N1 C1 C6 117.0(3) .
C2 C1 C6 120.6(3) .
C3 C2 C1 119.5(3) .
C3 C2 H2 120.2 .
C1 C2 H2 120.2 .
C2 C3 C4 118.4(3) .
C2 C3 H3 120.8 .
C4 C3 H3 120.8 .
C5 C4 C3 119.0(3) .
C5 C4 H4 120.5 .
C3 C4 H4 120.5 .
N1 C5 C4 122.7(3) .
N1 C5 C15 115.5(2) .
C4 C5 C15 121.6(3) .
C1 C6 P1 116.5(2) .
C1 C6 H6A 108.2 .
P1 C6 H6A 108.2 .
C1 C6 H6B 108.2 .
P1 C6 H6B 108.2 .
H6A C6 H6B 107.3 .
C9 C7 C10 110.1(2) .
C9 C7 C8 108.7(2) .
C10 C7 C8 108.6(3) .
C9 C7 P1 114.0(2) .
C10 C7 P1 110.2(2) .
C8 C7 P1 104.91(19) .
C7 C8 H8A 109.5 .
C7 C8 H8B 109.5 .
H8A C8 H8B 109.5 .
C7 C8 H8C 109.5 .
H8A C8 H8C 109.5 .
H8B C8 H8C 109.5 .
C7 C9 H9A 109.5 .
C7 C9 H9B 109.5 .
H9A C9 H9B 109.5 .
C7 C9 H9C 109.5 .
H9A C9 H9C 109.5 .
H9B C9 H9C 109.5 .
C7 C10 H10A 109.5 .
C7 C10 H10B 109.5 .
H10A C10 H10B 109.5 .
C7 C10 H10C 109.5 .
H10A C10 H10C 109.5 .
H10B C10 H10C 109.5 .
C12 C11 C13 110.0(2) .
C12 C11 C14 108.8(3) .
C13 C11 C14 108.6(3) .
C12 C11 P1 113.0(2) .
C13 C11 P1 110.0(2) .
C14 C11 P1 106.3(2) .
C11 C12 H12A 109.5 .
C11 C12 H12B 109.5 .
H12A C12 H12B 109.5 .
C11 C12 H12C 109.5 .
H12A C12 H12C 109.5 .
H12B C12 H12C 109.5 .
C11 C13 H13A 109.5 .
C11 C13 H13B 109.5 .
H13A C13 H13B 109.5 .
C11 C13 H13C 109.5 .
H13A C13 H13C 109.5 .
H13B C13 H13C 109.5 .
C11 C14 H14A 109.5 .
C11 C14 H14B 109.5 .
H14A C14 H14B 109.5 .
C11 C14 H14C 109.5 .
H14A C14 H14C 109.5 .
H14B C14 H14C 109.5 .
C5 C15 P2 117.8(2) .
C5 C15 H15A 107.9 .
P2 C15 H15A 107.9 .
C5 C15 H15B 107.9 .
P2 C15 H15B 107.9 .
H15A C15 H15B 107.2 .
C19 C16 C18 109.8(3) .
C19 C16 C17 109.0(3) .
C18 C16 C17 108.5(3) .
C19 C16 P2 114.2(2) .
C18 C16 P2 109.7(2) .
C17 C16 P2 105.4(2) .
C16 C17 H17A 109.5 .
C16 C17 H17B 109.5 .
H17A C17 H17B 109.5 .
C16 C17 H17C 109.5 .
H17A C17 H17C 109.5 .
H17B C17 H17C 109.5 .
C16 C18 H18A 109.5 .
C16 C18 H18B 109.5 .
H18A C18 H18B 109.5 .
C16 C18 H18C 109.5 .
H18A C18 H18C 109.5 .
H18B C18 H18C 109.5 .
C16 C19 H19A 109.5 .
C16 C19 H19B 109.5 .
H19A C19 H19B 109.5 .
C16 C19 H19C 109.5 .
H19A C19 H19C 109.5 .
H19B C19 H19C 109.5 .
C21 C20 C22 109.4(3) .
C21 C20 C23 108.8(3) .
C22 C20 C23 110.2(2) .
C21 C20 P2 109.5(2) .
C22 C20 P2 113.9(2) .
C23 C20 P2 104.8(2) .
C20 C21 H21A 109.5 .
C20 C21 H21B 109.5 .
H21A C21 H21B 109.5 .
C20 C21 H21C 109.5 .
H21A C21 H21C 109.5 .
H21B C21 H21C 109.5 .
C20 C22 H22A 109.5 .
C20 C22 H22B 109.5 .
H22A C22 H22B 109.5 .
C20 C22 H22C 109.5 .
H22A C22 H22C 109.5 .
H22B C22 H22C 109.5 .
C20 C23 H23A 109.5 .
C20 C23 H23B 109.5 .
H23A C23 H23B 109.5 .
C20 C23 H23C 109.5 .
H23A C23 H23C 109.5 .
H23B C23 H23C 109.5 .
C1 N1 C5 118.1(2) .
F1 B1 F4 109.6(4) .
F1 B1 F3 110.0(4) .
F4 B1 F3 108.4(3) .
F1 B1 F2 111.5(3) .
F4 B1 F2 109.2(3) .
F3 B1 F2 108.2(3) .

loop_
_geom_bond_atom_site_label_1
_geom_bond_atom_site_label_2
_geom_bond_distance
_geom_bond_site_symmetry_2
Au1 P1 2.3139(7) .
Au1 P2 2.3187(7) 3_566
P1 C6 1.840(3) .
P1 C7 1.862(3) .
P1 C11 1.867(3) .
P2 C15 1.842(3) .
P2 C16 1.862(3) .
P2 C20 1.866(3) .
P2 Au1 2.3186(7) 3_566
C1 N1 1.333(4) .
C1 C2 1.385(4) .
C1 C6 1.509(4) .
C2 C3 1.375(4) .
C2 H2 0.9500 .
C3 C4 1.383(4) .
C3 H3 0.9500 .
C4 C5 1.381(4) .
C4 H4 0.9500 .
C5 N1 1.341(4) .
C5 C15 1.513(4) .
C6 H6A 0.9900 .
C6 H6B 0.9900 .
C7 C9 1.525(4) .
C7 C10 1.528(4) .
C7 C8 1.536(4) .
C8 H8A 0.9800 .
C8 H8B 0.9800 .
C8 H8C 0.9800 .
C9 H9A 0.9800 .
C9 H9B 0.9800 .
C9 H9C 0.9800 .
C10 H10A 0.9800 .
C10 H10B 0.9800 .
C10 H10C 0.9800 .
C11 C12 1.527(4) .
C11 C13 1.530(4) .
C11 C14 1.536(4) .
C12 H12A 0.9800 .
C12 H12B 0.9800 .
C12 H12C 0.9800 .
C13 H13A 0.9800 .
C13 H13B 0.9800 .
C13 H13C 0.9800 .
C14 H14A 0.9800 .
C14 H14B 0.9800 .
C14 H14C 0.9800 .
C15 H15A 0.9900 .
C15 H15B 0.9900 .
C16 C19 1.525(4) .
C16 C18 1.529(4) .
C16 C17 1.540(4) .
C17 H17A 0.9800 .
C17 H17B 0.9800 .
C17 H17C 0.9800 .
C18 H18A 0.9800 .
C18 H18B 0.9800 .
C18 H18C 0.9800 .
C19 H19A 0.9800 .
C19 H19B 0.9800 .
C19 H19C 0.9800 .
C20 C21 1.528(4) .
C20 C22 1.530(4) .
C20 C23 1.534(4) .
C21 H21A 0.9800 .
C21 H21B 0.9800 .
C21 H21C 0.9800 .
C22 H22A 0.9800 .
C22 H22B 0.9800 .
C22 H22C 0.9800 .
C23 H23A 0.9800 .
C23 H23B 0.9800 .
C23 H23C 0.9800 .
B1 F1 1.343(5) .
B1 F4 1.370(5) .
B1 F3 1.374(4) .
B1 F2 1.378(5) .

loop_
_geom_torsion_atom_site_label_1
_geom_torsion_atom_site_label_2
_geom_torsion_atom_site_label_3
_geom_torsion_atom_site_label_4
_geom_torsion
_geom_torsion_site_symmetry_1
N1 C1 C2 C3 0.8(4) .
C6 C1 C2 C3 178.1(3) .
C1 C2 C3 C4 -1.1(4) .
C2 C3 C4 C5 0.2(4) .
C3 C4 C5 N1 1.1(4) .
C3 C4 C5 C15 -173.7(3) .
N1 C1 C6 P1 -111.8(3) .
C2 C1 C6 P1 70.8(3) .
C7 P1 C6 C1 90.3(2) .
C11 P1 C6 C1 -148.3(2) .
Au1 P1 C6 C1 -29.5(2) .
C6 P1 C7 C9 66.2(2) .
C11 P1 C7 C9 -48.0(3) .
Au1 P1 C7 C9 -170.99(19) .
C6 P1 C7 C10 -169.4(2) .
C11 P1 C7 C10 76.4(2) .
Au1 P1 C7 C10 -46.6(2) .
C6 P1 C7 C8 -52.6(2) .
C11 P1 C7 C8 -166.79(19) .
Au1 P1 C7 C8 70.2(2) .
C6 P1 C11 C12 -45.0(2) .
C7 P1 C11 C12 70.6(2) .
Au1 P1 C11 C12 -166.72(19) .
C6 P1 C11 C13 -168.4(2) .
C7 P1 C11 C13 -52.8(3) .
Au1 P1 C11 C13 70.0(2) .
C6 P1 C11 C14 74.3(2) .
C7 P1 C11 C14 -170.1(2) .
Au1 P1 C11 C14 -47.4(2) .
N1 C5 C15 P2 129.5(2) .
C4 C5 C15 P2 -55.4(4) .
C16 P2 C15 C5 136.6(2) .
C20 P2 C15 C5 -101.9(2) .
Au1 P2 C15 C5 17.8(3) 3_566
C15 P2 C16 C19 52.6(3) .
C20 P2 C16 C19 -61.9(3) .
Au1 P2 C16 C19 177.0(2) 3_566
C15 P2 C16 C18 176.3(2) .
C20 P2 C16 C18 61.8(3) .
Au1 P2 C16 C18 -59.3(2) 3_566
C15 P2 C16 C17 -67.0(2) .
C20 P2 C16 C17 178.5(2) .
Au1 P2 C16 C17 57.4(2) 3_566
C15 P2 C20 C21 166.9(2) .
C16 P2 C20 C21 -80.3(3) .
Au1 P2 C20 C21 41.3(2) 3_566
C15 P2 C20 C22 -70.3(2) .
C16 P2 C20 C22 42.6(3) .
Au1 P2 C20 C22 164.17(19) 3_566
C15 P2 C20 C23 50.2(2) .
C16 P2 C20 C23 163.1(2) .
Au1 P2 C20 C23 -75.3(2) 3_566
C2 C1 N1 C5 0.4(4) .
C6 C1 N1 C5 -177.0(2) .
C4 C5 N1 C1 -1.4(4) .
C15 C5 N1 C1 173.7(2) .
